data_1528809
loop_
_publ_author_name
'Rastsvetaeva, R.K.'
'Rozenberg, K.A.'
'Moeckel, S.'
'Chukanov, N.V.'
'Pekov, I.V.'

_publ_section_title
;
 Crystal structures of two new low-symmetry calcium-deficient analogs of
 eudialyte
;
_journal_name_full Kristallografiya
_journal_page_first 235
_journal_page_last 240
_journal_volume 51
_journal_year 2006
_chemical_formula_sum 'Ca2.4 Ce0.57 Cl0.35 Fe1.2 H2.89 K0.18 Mn3.51 Na13.56 Nb0.43 O3.76 Si0.46 Ti0.06 Zr3'
_chemical_name_systematic
;
Na13.56 K0.18 Ca2.4 Mn3.51 Fe1.2 Ce0.57 Zr3 Ti0.06 Nb0.43 Si0.46 O2.07 (O 
H).49 Cl0.35 (H2 O)1.2
;
_space_group_IT_number 146
_symmetry_space_group_name_Hall 'R 3'
_symmetry_space_group_name_H-M 'R 3 :H'
_cell_angle_alpha 90
_cell_angle_beta 90
_cell_angle_gamma 120
_cell_formula_units_Z 3
_cell_length_a 14.134
_cell_length_b 14.134
_cell_length_c 30.178
_cell_volume 5220.971
_citation_journal_id_ASTM KRISAJ
_cod_data_source_file Rastsvetaeva_KRISAJ_2006_994.cif
_cod_data_source_block H2.89Ca2.4Ce0.57Cl0.35Fe1.2K0.18Mn3.51Na13.56Nb0.43O3.76Si0.46Ti0.06Zr3
_cod_original_formula_sum
;
H2.89 Ca2.4 Ce0.57 Cl0.35 Fe1.2 K0.18 Mn3.51 Na13.56 Nb0.43 O3.76 Si0.46 
Ti0.06 Zr3
;
_cod_database_code 1528809

loop_
_symmetry_equiv_pos_as_xyz
x,y,z
-y,x-y,z
-x+y,-x,z
x+2/3,y+1/3,z+1/3
-y+2/3,x-y+1/3,z+1/3
-x+y+2/3,-x+1/3,z+1/3
x+1/3,y+2/3,z+2/3
-y+1/3,x-y+2/3,z+2/3
-x+y+1/3,-x+2/3,z+2/3

loop_
_atom_site_label
_atom_site_type_symbol
_atom_site_fract_x
_atom_site_fract_y
_atom_site_fract_z
_atom_site_occupancy
_atom_site_U_iso_or_equiv
Cl1 Cl-1 0.6667 0.3333 0.0959 0.35 0.0
Fe1 Fe+2 -0.0374 0.4818 -0.002 0.4 0.0
Ce2 Ce+3 0.2333 0.4668 -0.044 0.1 0.0
O1 O-2 0.599 0.214 -0.002 0.19 0.0
Na2 Na+1 0.2509 -0.0007 0.0002 0.11 0.0
Mn3 Mn+2 0.0322 0.5159 0.0023 0.24 0.0
Si1 Si+4 0.3333 0.6667 0.2455 0.33 0.0
Na5 Na+1 0.5587 0.4437 0.1787 0.8 0.0
Zr1 Zr+4 0.3334 0.1677 0.1669 1 0.0
Na4 Na+1 0.079 0.153 0.172 0.15 0.0
Na6 Na+1 0.594 0.181 0.162 0.2 0.0
Ca1 Ca+2 0.2509 -0.0007 0.0002 0.8 0.0
Na8 Na+1 0.2333 0.4668 -0.044 0.9 0.0
O5 O-2 0.6667 0.3333 0.007 0.4 0.0
Nb1 Nb+5 0.3333 0.6667 0.2925 0.14 0.0
Nb2 Nb+5 0.3333 0.6667 0.0422 0.29 0.0
O2 O-2 0.399 0.606 0.006 0.5 0.0
Na1 Na+1 0.2637 0.2644 0.0003 0.15 0.0
Na3 Na+1 0.1131 0.2293 0.1518 0.85 0.0
Na7 Na+1 0.4455 0.2226 0.0495 0.94 0.0
O3 O-2 0.3333 0.6667 0.19 0.32 0.0
O4 O-2 0.3333 0.6667 0.146 0.17 0.0
O7 O-2 0 0 0.259 0.29 0.0
O6 O-2 0 0 0.286 0.27 0.0
K1 K+1 0.478 0.24 0.0467 0.06 0.0
Mn2 Mn+2 -0.0374 0.4818 -0.002 0.08 0.0
Na9 Na+1 0.264 0.52 0.1827 0.42 0.0
Mn1 Mn+2 0.2637 0.2644 0.0003 0.85 0.0
Si2 Si+4 0.3333 0.6667 0.0906 0.13 0.0
Ce1 Ce+3 0.2509 -0.0007 0.0002 0.09 0.0
Ti1 Ti+4 0.3333 0.6667 0.2925 0.06 0.0
O8 O-2 0 0 0.226 0.24 0.0
